data_7059345
loop_
_publ_author_name
'Kurbah, Sunshine Dominic'
'Lal, Ram A.'

_publ_section_title
;
 Bioinspired catalysis and bromoperoxidase like activity of a
 multistimuli-responsive supramolecular metallogel: supramolecular
 assembly triggered by pi--pi stacking and hydrogen bonding interactions
;
_journal_issue 14
_journal_name_full 'New Journal of Chemistry'
_journal_page_first 5410
_journal_page_last 5418
_journal_paper_doi 10.1039/C9NJ05732C
_journal_volume 44
_journal_year 2020
_chemical_formula_moiety 'C14 H9 Br N2 O4 V, C4 H12 N'
_chemical_formula_sum 'C18 H21 Br N3 O4 V'
_chemical_formula_weight 474.23
_space_group_crystal_system monoclinic
_space_group_IT_number 14
_space_group_name_Hall '-P 2ybc'
_space_group_name_H-M_alt 'P 1 21/c 1'
_atom_sites_solution_hydrogens geom
_atom_sites_solution_primary dual
_audit_creation_date 2019-04-11
_audit_creation_method
;
Olex2 1.2
(compiled 2018.05.29 svn.r3508 for OlexSys, GUI svn.r5506)
;
_audit_update_record
;
2019-07-12 deposited with the CCDC.	2020-02-28 downloaded from the CCDC.
;
_cell_angle_alpha 90
_cell_angle_beta 90.02
_cell_angle_gamma 90
_cell_formula_units_Z 8
_cell_length_a 8.371(3)
_cell_length_b 22.101(10)
_cell_length_c 22.370(14)
_cell_measurement_reflns_used 1932
_cell_measurement_temperature 297.3(5)
_cell_measurement_theta_max 22.7180
_cell_measurement_theta_min 3.7600
_cell_volume 4139(4)
_computing_cell_refinement 'CrysAlisPro 1.171.38.43 (Rigaku OD, 2015)'
_computing_data_collection 'CrysAlisPro 1.171.38.43 (Rigaku OD, 2015)'
_computing_data_reduction 'CrysAlisPro 1.171.38.43 (Rigaku OD, 2015)'
_computing_molecular_graphics 'Olex2 (Dolomanov et al., 2009)'
_computing_publication_material 'Olex2 (Dolomanov et al., 2009)'
_computing_structure_refinement 'ShelXL (Sheldrick, 2015)'
_computing_structure_solution 'ShelXT (Sheldrick, 2015)'
_diffrn_ambient_environment air
_diffrn_ambient_temperature 297.3(5)
_diffrn_detector 'CCD plate'
_diffrn_detector_area_resol_mean 8.0640
_diffrn_detector_type Eos
_diffrn_measured_fraction_theta_full 0.969
_diffrn_measured_fraction_theta_max 0.995
_diffrn_measurement_details
;
List of Runs (angles in degrees, time in seconds):

  # Type    Start    End  Width  t~exp~   \w     \q     \k     \f   Frames
#--------------------------------------------------------------------------
  1  \w     -7.00  20.00   0.75   14.40    --  -17.51 -99.00-180.00   36
  2  \w    -38.00  35.50   0.75   14.40    --   19.77 -57.00  30.00   98
  3  \w      1.00  91.00   0.75   14.40    --   19.77  37.00-150.00  120
;
_diffrn_measurement_device 'four-circle diffractometer'
_diffrn_measurement_device_type 'Xcalibur, Eos, Gemini'
_diffrn_measurement_method '\w scans'
_diffrn_orient_matrix_type 'CrysAlisPro convention (1999,Acta A55,543-557)'
_diffrn_orient_matrix_UB_11 0.0091028000
_diffrn_orient_matrix_UB_12 -0.0262742000
_diffrn_orient_matrix_UB_13 0.0179877000
_diffrn_orient_matrix_UB_21 -0.0036775000
_diffrn_orient_matrix_UB_22 0.0180503000
_diffrn_orient_matrix_UB_23 0.0261264000
_diffrn_orient_matrix_UB_31 -0.0842033000
_diffrn_orient_matrix_UB_32 -0.0036350000
_diffrn_orient_matrix_UB_33 -0.0002329000
_diffrn_radiation_monochromator graphite
_diffrn_radiation_probe x-ray
_diffrn_radiation_type MoK\a
_diffrn_radiation_wavelength 0.71073
_diffrn_reflns_av_R_equivalents 0.0740
_diffrn_reflns_av_unetI/netI 0.1527
_diffrn_reflns_Laue_measured_fraction_full 0.969
_diffrn_reflns_Laue_measured_fraction_max 0.995
_diffrn_reflns_limit_h_max 9
_diffrn_reflns_limit_h_min -9
_diffrn_reflns_limit_k_max 13
_diffrn_reflns_limit_k_min -26
_diffrn_reflns_limit_l_max 26
_diffrn_reflns_limit_l_min -16
_diffrn_reflns_number 12650
_diffrn_reflns_point_group_measured_fraction_full 0.969
_diffrn_reflns_point_group_measured_fraction_max 0.995
_diffrn_reflns_theta_full 25.242
_diffrn_reflns_theta_max 24.999
_diffrn_reflns_theta_min 3.176
_diffrn_source 'fine-focus sealed X-ray tube'
_diffrn_source_type 'Enhance (Mo) X-ray Source'
_exptl_absorpt_coefficient_mu 2.437
_exptl_absorpt_correction_T_max 1.00000
_exptl_absorpt_correction_T_min 0.66881
_exptl_absorpt_correction_type multi-scan
_exptl_absorpt_process_details
;
CrysAlisPro 1.171.38.43 (Rigaku Oxford Diffraction, 2015)
Empirical absorption correction using spherical harmonics,
 implemented in SCALE3 ABSPACK scaling algorithm.
;
_exptl_crystal_colour 'metallic dark yellow'
_exptl_crystal_colour_lustre metallic
_exptl_crystal_colour_modifier dark
_exptl_crystal_colour_primary yellow
_exptl_crystal_density_diffrn 1.522
_exptl_crystal_description block
_exptl_crystal_F_000 1920
_exptl_crystal_size_max 0.25
_exptl_crystal_size_mid 0.15
_exptl_crystal_size_min 0.12
_refine_diff_density_max 1.015
_refine_diff_density_min -0.666
_refine_diff_density_rms 0.109
_refine_ls_extinction_method none
_refine_ls_goodness_of_fit_ref 1.061
_refine_ls_hydrogen_treatment constr
_refine_ls_matrix_type full
_refine_ls_number_parameters 491
_refine_ls_number_reflns 7238
_refine_ls_number_restraints 0
_refine_ls_restrained_S_all 1.061
_refine_ls_R_factor_all 0.1944
_refine_ls_R_factor_gt 0.1056
_refine_ls_shift/su_max 0.000
_refine_ls_shift/su_mean 0.000
_refine_ls_structure_factor_coef Fsqd
_refine_ls_weighting_details 'w=1/[\s^2^(Fo^2^)+(0.0816P)^2^+21.6279P] where P=(Fo^2^+2Fc^2^)/3'
_refine_ls_weighting_scheme calc
_refine_ls_wR_factor_gt 0.2507
_refine_ls_wR_factor_ref 0.2989
_reflns_Friedel_coverage 0.000
_reflns_number_gt 3152
_reflns_number_total 7238
_reflns_threshold_expression 'I > 2\s(I)'
_cod_data_source_file c9nj05732c2.cif
_cod_data_source_block compound1
_cod_depositor_comments
;Adding full bibliography for 7059345.cif.

 Adding full bibliography for 7059345.cif.
;
_cod_original_cell_volume 4138(4)
_cod_database_code 7059345
_shelxl_version_number 2014/6
_chemical_oxdiff_formula C24H20N4O0V
_shelx_space_group_comment
;
The symmetry employed for this shelxl refinement is uniquely defined
by the following loop, which should always be used as a source of
symmetry information in preference to the above space-group names.
They are only intended as comments.
;
_shelx_estimated_absorpt_t_max 0.759
_shelx_estimated_absorpt_t_min 0.581
_reflns_odcompleteness_completeness 98.99
_reflns_odcompleteness_iscentric 1
_reflns_odcompleteness_theta 26.32
_olex2_refinement_description
;
1. Fixed Uiso
 At 1.2 times of:
  All C(H) groups, All C(H,H) groups, All N(H,H) groups
 At 1.5 times of:
  All C(H,H,H) groups
2.a Secondary CH2 refined with riding coordinates:
 N5(H5a,H5b), N6(H6a,H6b), C35(H35a,H35b), C30(H30a,H30b), C31(H31a,H31b),
 C34(H34a,H34b)
2.b Aromatic/amide H refined with riding coordinates:
 C21(H21), C20(H20), C7(H7), C6(H6), C17(H17), C3(H3), C24(H24), C25(H25),
 C18(H18), C14(H14), C10(H10), C4(H4), C28(H28), C27(H27), C12(H12), C13(H13),
 C26(H26), C11(H11)
2.c Idealised Me refined as rotating group:
 C32(H32a,H32b,H32c), C29(H29a,H29b,H29c), C33(H33a,H33b,H33c), C36(H36a,H36b,
 H36c)
;
_olex2_date_sample_data_collection 2017-09-01
_olex2_submission_special_instructions 'No special instructions were received'
_oxdiff_exptl_absorpt_empirical_details
;
Empirical correction (ABSPACK) includes:
- Absorption correction using spherical harmonics
- Frame scaling
;
_oxdiff_exptl_absorpt_empirical_full_max 1.259
_oxdiff_exptl_absorpt_empirical_full_min 0.832

loop_
_space_group_symop_operation_xyz
'x, y, z'
'-x, y+1/2, -z+1/2'
'-x, -y, -z'
'x, -y-1/2, z-1/2'

loop_
_atom_site_label
_atom_site_type_symbol
_atom_site_fract_x
_atom_site_fract_y
_atom_site_fract_z
_atom_site_U_iso_or_equiv
_atom_site_adp_type
_atom_site_occupancy
_atom_site_site_symmetry_order
_atom_site_calc_flag
_atom_site_refinement_flags_posn
_atom_site_refinement_flags_adp
_atom_site_refinement_flags_occupancy
_atom_site_disorder_assembly
_atom_site_disorder_group
Br2 Br 0.1288(2) 0.06244(8) 0.51636(8) 0.0895(6) Uani 1 1 d . . . . .
Br1 Br -0.4193(2) 0.66733(9) 0.49798(8) 0.0992(7) Uani 1 1 d . . . . .
V1 V -0.0293(2) 0.50153(8) 0.75602(10) 0.0453(5) Uani 1 1 d . . . . .
V2 V 0.4744(2) 0.25022(8) 0.76945(10) 0.0487(6) Uani 1 1 d . . . . .
O2 O 0.1116(9) 0.5348(3) 0.8176(3) 0.050(2) Uani 1 1 d . . . . .
O3 O 0.0742(9) 0.4382(3) 0.7531(4) 0.055(2) Uani 1 1 d . . . . .
O7 O 0.5723(9) 0.3150(3) 0.7608(4) 0.059(2) Uani 1 1 d . . . . .
O6 O 0.6251(10) 0.2234(3) 0.8312(4) 0.059(2) Uani 1 1 d . . . . .
O8 O 0.3173(9) 0.2633(4) 0.8048(4) 0.070(3) Uani 1 1 d . . . . .
O5 O 0.3930(11) 0.2463(3) 0.6910(4) 0.067(3) Uani 1 1 d . . . . .
O1 O -0.0963(11) 0.5002(4) 0.6754(4) 0.068(3) Uani 1 1 d . . . . .
O4 O -0.1916(9) 0.4873(4) 0.7884(4) 0.068(3) Uani 1 1 d . . . . .
N1 N -0.0198(11) 0.5964(4) 0.7404(4) 0.046(2) Uani 1 1 d . . . . .
N5 N 0.8965(11) 0.3344(4) 0.7729(5) 0.053(3) Uani 1 1 d . . . . .
H5A H 0.7905 0.3319 0.7712 0.064 Uiso 1 1 calc R . . . .
H5B H 0.9226 0.3732 0.7687 0.064 Uiso 1 1 calc R . . . .
N6 N 0.3956(11) 0.4200(4) 0.7648(4) 0.051(3) Uani 1 1 d . . . . .
H6A H 0.2894 0.4191 0.7631 0.061 Uiso 1 1 calc R . . . .
H6B H 0.4301 0.3819 0.7640 0.061 Uiso 1 1 calc R . . . .
N2 N 0.0632(11) 0.6316(4) 0.7841(5) 0.050(3) Uani 1 1 d . . . . .
N3 N 0.4994(11) 0.1557(4) 0.7577(5) 0.049(3) Uani 1 1 d . . . . .
N4 N 0.5870(12) 0.1241(4) 0.8029(5) 0.052(3) Uani 1 1 d . . . . .
C15 C 0.3459(13) 0.1425(5) 0.6653(5) 0.045(3) Uani 1 1 d . . . . .
C8 C 0.1267(13) 0.5945(5) 0.8230(6) 0.049(3) Uani 1 1 d . . . . .
C22 C 0.6453(14) 0.1650(6) 0.8398(6) 0.054(3) Uani 1 1 d . . . . .
C23 C 0.7403(14) 0.1437(6) 0.8917(6) 0.052(3) Uani 1 1 d . . . . .
C21 C 0.4372(14) 0.1222(5) 0.7164(5) 0.050(3) Uani 1 1 d . . . . .
H21 H 0.4527 0.0807 0.7199 0.060 Uiso 1 1 calc R . . . .
C16 C 0.3255(14) 0.2042(5) 0.6545(6) 0.053(3) Uani 1 1 d . . . . .
C9 C 0.2178(13) 0.6180(5) 0.8758(6) 0.051(3) Uani 1 1 d . . . . .
C20 C 0.2846(13) 0.1008(5) 0.6227(6) 0.051(3) Uani 1 1 d . . . . .
H20 H 0.3009 0.0595 0.6284 0.062 Uiso 1 1 calc R . . . .
C7 C -0.0913(15) 0.6286(5) 0.6988(6) 0.054(3) Uani 1 1 d . . . . .
H7 H -0.0869 0.6705 0.7012 0.065 Uiso 1 1 calc R . . . .
C6 C -0.2491(15) 0.6387(6) 0.6047(6) 0.058(3) Uani 1 1 d . . . . .
H6 H -0.2425 0.6804 0.6092 0.069 Uiso 1 1 calc R . . . .
C17 C 0.2383(15) 0.2226(6) 0.6036(6) 0.062(4) Uani 1 1 d . . . . .
H17 H 0.2212 0.2637 0.5973 0.075 Uiso 1 1 calc R . . . .
C1 C -0.1772(15) 0.6011(6) 0.6491(6) 0.054(3) Uani 1 1 d . . . . .
C2 C -0.1772(14) 0.5381(6) 0.6390(6) 0.054(3) Uani 1 1 d . . . . .
C35 C 0.4443(15) 0.4476(6) 0.8222(6) 0.058(3) Uani 1 1 d . . . . .
H35A H 0.4041 0.4887 0.8244 0.070 Uiso 1 1 calc R . . . .
H35B H 0.5599 0.4491 0.8246 0.070 Uiso 1 1 calc R . . . .
C3 C -0.2620(16) 0.5159(6) 0.5881(6) 0.067(4) Uani 1 1 d . . . . .
H3 H -0.2691 0.4744 0.5819 0.080 Uiso 1 1 calc R . . . .
C30 C 0.9626(16) 0.3008(6) 0.7224(6) 0.066(4) Uani 1 1 d . . . . .
H30A H 0.9298 0.2588 0.7246 0.080 Uiso 1 1 calc R . . . .
H30B H 1.0783 0.3023 0.7235 0.080 Uiso 1 1 calc R . . . .
C19 C 0.2034(14) 0.1197(7) 0.5743(6) 0.060(3) Uani 1 1 d . . . . .
C31 C 0.9486(16) 0.3142(6) 0.8328(6) 0.066(4) Uani 1 1 d . . . . .
H31A H 0.9189 0.2722 0.8383 0.079 Uiso 1 1 calc R . . . .
H31B H 1.0641 0.3168 0.8353 0.079 Uiso 1 1 calc R . . . .
C5 C -0.3262(14) 0.6164(7) 0.5565(6) 0.062(4) Uani 1 1 d . . . . .
C24 C 0.7757(14) 0.0839(6) 0.9017(7) 0.065(4) Uani 1 1 d . . . . .
H24 H 0.7405 0.0549 0.8746 0.079 Uiso 1 1 calc R . . . .
C25 C 0.8647(16) 0.0654(7) 0.9524(6) 0.066(4) Uani 1 1 d . . . . .
H25 H 0.8809 0.0243 0.9594 0.080 Uiso 1 1 calc R . . . .
C18 C 0.1769(15) 0.1810(7) 0.5625(6) 0.072(4) Uani 1 1 d . . . . .
H18 H 0.1210 0.1936 0.5287 0.086 Uiso 1 1 calc R . . . .
C14 C 0.2648(16) 0.5792(7) 0.9219(6) 0.072(4) Uani 1 1 d . . . . .
H14 H 0.2367 0.5386 0.9198 0.086 Uiso 1 1 calc R . . . .
C34 C 0.4572(17) 0.4521(6) 0.7104(6) 0.072(4) Uani 1 1 d . . . . .
H34A H 0.4201 0.4936 0.7106 0.086 Uiso 1 1 calc R . . . .
H34B H 0.5731 0.4525 0.7111 0.086 Uiso 1 1 calc R . . . .
C10 C 0.2536(15) 0.6791(6) 0.8816(7) 0.071(4) Uani 1 1 d . . . . .
H10 H 0.2221 0.7063 0.8522 0.085 Uiso 1 1 calc R . . . .
C4 C -0.3329(17) 0.5542(7) 0.5483(6) 0.070(4) Uani 1 1 d . . . . .
H4 H -0.3862 0.5385 0.5153 0.085 Uiso 1 1 calc R . . . .
C28 C 0.8003(16) 0.1865(7) 0.9328(6) 0.069(4) Uani 1 1 d . . . . .
H28 H 0.7785 0.2274 0.9275 0.083 Uiso 1 1 calc R . . . .
C27 C 0.8930(17) 0.1676(8) 0.9819(7) 0.078(4) Uani 1 1 d . . . . .
H27 H 0.9316 0.1965 1.0084 0.094 Uiso 1 1 calc R . . . .
C12 C 0.3867(17) 0.6614(8) 0.9759(7) 0.077(4) Uani 1 1 d . . . . .
H12 H 0.4421 0.6764 1.0087 0.092 Uiso 1 1 calc R . . . .
C32 C 0.8783(19) 0.3504(7) 0.8811(6) 0.086(5) Uani 1 1 d . . . . .
H32A H 0.9049 0.3923 0.8753 0.129 Uiso 1 1 calc GR . . . .
H32B H 0.9197 0.3370 0.9189 0.129 Uiso 1 1 calc GR . . . .
H32C H 0.7643 0.3457 0.8807 0.129 Uiso 1 1 calc GR . . . .
C13 C 0.3532(16) 0.5997(7) 0.9712(7) 0.072(4) Uani 1 1 d . . . . .
H13 H 0.3888 0.5728 1.0002 0.087 Uiso 1 1 calc R . . . .
C29 C 0.902(2) 0.3292(7) 0.6638(6) 0.088(5) Uani 1 1 d . . . . .
H29A H 0.9315 0.3040 0.6307 0.132 Uiso 1 1 calc GR . . . .
H29B H 0.9478 0.3686 0.6590 0.132 Uiso 1 1 calc GR . . . .
H29C H 0.7873 0.3326 0.6653 0.132 Uiso 1 1 calc GR . . . .
C33 C 0.4006(19) 0.4211(7) 0.6549(6) 0.089(5) Uani 1 1 d . . . . .
H33A H 0.4353 0.4435 0.6205 0.133 Uiso 1 1 calc GR . . . .
H33B H 0.2860 0.4190 0.6552 0.133 Uiso 1 1 calc GR . . . .
H33C H 0.4440 0.3809 0.6533 0.133 Uiso 1 1 calc GR . . . .
C26 C 0.9279(17) 0.1075(9) 0.9917(7) 0.081(5) Uani 1 1 d . . . . .
H26 H 0.9919 0.0956 1.0236 0.097 Uiso 1 1 calc R . . . .
C11 C 0.3373(17) 0.6993(7) 0.9318(8) 0.080(5) Uani 1 1 d . . . . .
H11 H 0.3600 0.7403 0.9352 0.096 Uiso 1 1 calc R . . . .
C36 C 0.3785(17) 0.4109(7) 0.8739(6) 0.080(4) Uani 1 1 d . . . . .
H36A H 0.4075 0.3692 0.8689 0.120 Uiso 1 1 calc GR . . . .
H36B H 0.2642 0.4145 0.8748 0.120 Uiso 1 1 calc GR . . . .
H36C H 0.4222 0.4258 0.9108 0.120 Uiso 1 1 calc GR . . . .

loop_
_atom_site_aniso_label
_atom_site_aniso_U_11
_atom_site_aniso_U_22
_atom_site_aniso_U_33
_atom_site_aniso_U_23
_atom_site_aniso_U_13
_atom_site_aniso_U_12
Br2 0.0924(12) 0.0989(13) 0.0772(11) -0.0213(10) -0.0003(9) -0.0153(10)
Br1 0.1073(14) 0.1233(16) 0.0669(11) 0.0225(11) -0.0044(9) 0.0351(12)
V1 0.0449(11) 0.0279(10) 0.0631(13) 0.0004(10) 0.0014(10) 0.0002(9)
V2 0.0481(12) 0.0258(10) 0.0722(15) 0.0036(10) 0.0007(11) 0.0008(9)
O2 0.062(5) 0.035(4) 0.053(5) 0.007(4) -0.007(4) -0.002(4)
O3 0.051(5) 0.031(4) 0.083(6) -0.014(4) -0.007(4) 0.005(4)
O7 0.053(5) 0.033(4) 0.091(7) 0.010(5) -0.009(5) -0.003(4)
O6 0.068(6) 0.036(5) 0.075(6) 0.002(5) -0.014(5) 0.011(4)
O8 0.043(5) 0.064(6) 0.103(8) 0.013(6) 0.017(5) 0.006(4)
O5 0.106(7) 0.030(4) 0.064(6) 0.003(4) -0.011(5) -0.002(5)
O1 0.115(8) 0.030(4) 0.060(6) -0.008(4) -0.012(5) 0.000(5)
O4 0.039(5) 0.068(6) 0.097(7) -0.010(5) 0.022(5) -0.013(4)
N1 0.051(6) 0.032(5) 0.055(6) -0.013(5) 0.002(5) 0.002(4)
N5 0.049(6) 0.037(5) 0.074(7) 0.006(5) -0.008(5) -0.009(5)
N6 0.045(6) 0.034(5) 0.074(7) 0.000(5) -0.002(5) 0.009(4)
N2 0.053(6) 0.038(5) 0.061(7) -0.010(5) -0.003(5) 0.005(5)
N3 0.057(6) 0.026(5) 0.064(7) 0.009(5) 0.004(5) 0.001(4)
N4 0.066(7) 0.034(5) 0.058(6) 0.014(5) 0.013(5) 0.007(5)
C15 0.042(7) 0.046(7) 0.048(7) 0.005(6) 0.005(6) -0.004(5)
C8 0.036(6) 0.043(7) 0.068(8) -0.002(7) 0.003(6) -0.005(5)
C22 0.048(7) 0.048(8) 0.067(9) 0.001(7) 0.004(6) 0.015(6)
C23 0.047(7) 0.056(8) 0.054(8) 0.006(7) 0.002(6) 0.004(6)
C21 0.063(8) 0.034(6) 0.053(7) 0.003(6) 0.011(6) 0.001(6)
C16 0.050(7) 0.042(7) 0.066(9) 0.005(7) 0.011(7) 0.004(6)
C9 0.038(7) 0.046(7) 0.069(8) 0.002(7) -0.013(6) -0.012(6)
C20 0.050(7) 0.039(7) 0.066(8) 0.005(6) 0.005(6) -0.002(6)
C7 0.079(9) 0.021(6) 0.062(8) 0.004(6) 0.000(7) 0.008(6)
C6 0.069(9) 0.042(7) 0.062(8) 0.011(7) 0.003(7) 0.016(6)
C17 0.067(9) 0.056(8) 0.063(9) -0.005(7) -0.004(7) 0.017(7)
C1 0.064(8) 0.045(7) 0.054(8) -0.004(6) 0.009(7) 0.002(6)
C2 0.047(7) 0.052(8) 0.063(8) -0.002(7) 0.000(6) -0.006(6)
C35 0.053(7) 0.047(7) 0.075(9) -0.013(7) -0.015(7) -0.006(6)
C3 0.087(10) 0.054(8) 0.060(9) -0.007(7) -0.011(8) -0.016(8)
C30 0.065(9) 0.056(8) 0.078(10) -0.029(8) -0.003(8) 0.007(7)
C19 0.042(7) 0.079(10) 0.057(8) 0.004(8) 0.002(6) 0.000(7)
C31 0.060(8) 0.053(8) 0.084(10) 0.011(8) -0.011(8) -0.008(7)
C5 0.042(7) 0.098(12) 0.046(8) -0.003(8) 0.003(6) 0.000(7)
C24 0.051(8) 0.064(9) 0.082(10) 0.007(8) 0.005(7) 0.021(7)
C25 0.065(9) 0.064(9) 0.070(10) 0.024(8) 0.007(8) 0.003(7)
C18 0.056(8) 0.095(12) 0.064(9) 0.019(9) -0.012(7) -0.006(8)
C14 0.079(10) 0.063(9) 0.073(10) 0.005(8) -0.014(8) -0.014(8)
C34 0.086(10) 0.055(8) 0.074(10) 0.019(8) 0.012(8) -0.002(7)
C10 0.058(8) 0.058(9) 0.097(11) -0.020(9) -0.022(8) -0.013(7)
C4 0.072(10) 0.082(11) 0.058(9) -0.012(9) -0.003(8) -0.013(8)
C28 0.081(10) 0.059(9) 0.068(9) 0.004(8) -0.001(8) -0.004(8)
C27 0.083(11) 0.080(11) 0.071(10) 0.007(9) -0.020(9) -0.013(9)
C12 0.070(10) 0.098(13) 0.062(9) -0.009(10) -0.013(8) 0.005(9)
C32 0.109(13) 0.088(12) 0.060(10) 0.007(9) 0.011(9) 0.004(10)
C13 0.068(9) 0.082(11) 0.066(10) -0.008(9) -0.005(8) -0.020(8)
C29 0.127(14) 0.081(11) 0.056(9) -0.017(9) 0.002(9) -0.003(10)
C33 0.118(13) 0.095(12) 0.054(9) 0.005(9) 0.008(9) -0.001(11)
C26 0.059(9) 0.113(14) 0.070(10) 0.008(11) -0.008(8) -0.007(10)
C11 0.080(10) 0.053(9) 0.108(13) -0.027(9) -0.011(10) -0.021(8)
C36 0.087(11) 0.089(11) 0.064(9) -0.009(9) 0.022(8) -0.013(9)

loop_
_atom_type_symbol
_atom_type_description
_atom_type_scat_dispersion_real
_atom_type_scat_dispersion_imag
_atom_type_scat_source
C C 0.0033 0.0016 'International Tables Vol C Tables 4.2.6.8 and 6.1.1.4'
H H 0.0000 0.0000 'International Tables Vol C Tables 4.2.6.8 and 6.1.1.4'
Br Br -0.2901 2.4595 'International Tables Vol C Tables 4.2.6.8 and 6.1.1.4'
N N 0.0061 0.0033 'International Tables Vol C Tables 4.2.6.8 and 6.1.1.4'
O O 0.0106 0.0060 'International Tables Vol C Tables 4.2.6.8 and 6.1.1.4'
V V 0.3005 0.5294 'International Tables Vol C Tables 4.2.6.8 and 6.1.1.4'

loop_
_geom_angle_atom_site_label_1
_geom_angle_atom_site_label_2
_geom_angle_atom_site_label_3
_geom_angle
_geom_angle_site_symmetry_1
_geom_angle_site_symmetry_3
_geom_angle_publ_flag
O2 V1 N1 73.9(3) . . ?
O3 V1 O2 91.8(4) . . ?
O3 V1 O1 96.0(4) . . ?
O3 V1 N1 144.2(4) . . ?
O1 V1 O2 149.0(4) . . ?
O1 V1 N1 82.5(4) . . ?
O4 V1 O2 105.7(4) . . ?
O4 V1 O3 107.7(4) . . ?
O4 V1 O1 100.4(5) . . ?
O4 V1 N1 107.7(4) . . ?
O7 V2 O6 91.5(4) . . ?
O7 V2 O5 96.3(4) . . ?
O7 V2 N3 142.0(4) . . ?
O6 V2 N3 74.1(4) . . ?
O8 V2 O7 108.4(5) . . ?
O8 V2 O6 103.9(5) . . ?
O8 V2 O5 100.1(5) . . ?
O8 V2 N3 109.2(4) . . ?
O5 V2 O6 150.9(4) . . ?
O5 V2 N3 82.8(4) . . ?
C8 O2 V1 119.5(7) . . ?
C22 O6 V2 118.9(8) . . ?
C16 O5 V2 137.7(8) . . ?
C2 O1 V1 135.6(8) . . ?
N2 N1 V1 116.2(7) . . ?
C7 N1 V1 129.2(8) . . ?
C7 N1 N2 114.3(9) . . ?
H5A N5 H5B 107.4 . . ?
C30 N5 H5A 108.3 . . ?
C30 N5 H5B 108.3 . . ?
C30 N5 C31 115.9(10) . . ?
C31 N5 H5A 108.3 . . ?
C31 N5 H5B 108.3 . . ?
H6A N6 H6B 107.6 . . ?
C35 N6 H6A 108.7 . . ?
C35 N6 H6B 108.7 . . ?
C35 N6 C34 114.4(10) . . ?
C34 N6 H6A 108.7 . . ?
C34 N6 H6B 108.7 . . ?
C8 N2 N1 108.1(9) . . ?
N4 N3 V2 116.4(7) . . ?
C21 N3 V2 127.9(8) . . ?
C21 N3 N4 115.6(9) . . ?
C22 N4 N3 107.3(9) . . ?
C16 C15 C21 120.2(11) . . ?
C16 C15 C20 118.3(11) . . ?
C20 C15 C21 121.4(11) . . ?
O2 C8 C9 117.6(11) . . ?
N2 C8 O2 121.6(11) . . ?
N2 C8 C9 120.9(11) . . ?
O6 C22 N4 122.2(11) . . ?
O6 C22 C23 119.7(12) . . ?
N4 C22 C23 118.1(11) . . ?
C24 C23 C22 123.4(13) . . ?
C24 C23 C28 117.4(12) . . ?
C28 C23 C22 119.2(12) . . ?
N3 C21 C15 127.0(11) . . ?
N3 C21 H21 116.5 . . ?
C15 C21 H21 116.5 . . ?
O5 C16 C15 121.0(11) . . ?
O5 C16 C17 120.0(11) . . ?
C15 C16 C17 118.9(12) . . ?
C14 C9 C8 120.8(11) . . ?
C10 C9 C8 121.3(12) . . ?
C10 C9 C14 117.8(12) . . ?
C15 C20 H20 119.3 . . ?
C19 C20 C15 121.3(12) . . ?
C19 C20 H20 119.3 . . ?
N1 C7 H7 118.7 . . ?
N1 C7 C1 122.6(10) . . ?
C1 C7 H7 118.7 . . ?
C1 C6 H6 118.5 . . ?
C5 C6 H6 118.5 . . ?
C5 C6 C1 123.0(13) . . ?
C16 C17 H17 119.0 . . ?
C18 C17 C16 122.1(13) . . ?
C18 C17 H17 119.0 . . ?
C6 C1 C7 119.7(11) . . ?
C2 C1 C7 122.3(12) . . ?
C2 C1 C6 117.6(12) . . ?
O1 C2 C1 121.0(11) . . ?
O1 C2 C3 121.2(12) . . ?
C1 C2 C3 117.8(12) . . ?
N6 C35 H35A 109.7 . . ?
N6 C35 H35B 109.7 . . ?
N6 C35 C36 109.9(10) . . ?
H35A C35 H35B 108.2 . . ?
C36 C35 H35A 109.7 . . ?
C36 C35 H35B 109.7 . . ?
C2 C3 H3 119.2 . . ?
C4 C3 C2 121.6(13) . . ?
C4 C3 H3 119.2 . . ?
N5 C30 H30A 109.9 . . ?
N5 C30 H30B 109.9 . . ?
N5 C30 C29 109.0(10) . . ?
H30A C30 H30B 108.3 . . ?
C29 C30 H30A 109.9 . . ?
C29 C30 H30B 109.9 . . ?
C20 C19 Br2 120.2(11) . . ?
C20 C19 C18 122.3(13) . . ?
C18 C19 Br2 117.4(10) . . ?
N5 C31 H31A 109.1 . . ?
N5 C31 H31B 109.1 . . ?
H31A C31 H31B 107.8 . . ?
C32 C31 N5 112.6(11) . . ?
C32 C31 H31A 109.1 . . ?
C32 C31 H31B 109.1 . . ?
C6 C5 Br1 122.2(12) . . ?
C6 C5 C4 119.1(13) . . ?
C4 C5 Br1 118.6(11) . . ?
C23 C24 H24 119.2 . . ?
C23 C24 C25 121.6(14) . . ?
C25 C24 H24 119.2 . . ?
C24 C25 H25 119.6 . . ?
C26 C25 C24 120.9(14) . . ?
C26 C25 H25 119.6 . . ?
C17 C18 H18 121.5 . . ?
C19 C18 C17 117.0(13) . . ?
C19 C18 H18 121.5 . . ?
C9 C14 H14 119.0 . . ?
C9 C14 C13 122.1(13) . . ?
C13 C14 H14 119.0 . . ?
N6 C34 H34A 109.6 . . ?
N6 C34 H34B 109.6 . . ?
H34A C34 H34B 108.1 . . ?
C33 C34 N6 110.4(11) . . ?
C33 C34 H34A 109.6 . . ?
C33 C34 H34B 109.6 . . ?
C9 C10 H10 120.2 . . ?
C9 C10 C11 119.6(14) . . ?
C11 C10 H10 120.2 . . ?
C3 C4 C5 120.6(13) . . ?
C3 C4 H4 119.7 . . ?
C5 C4 H4 119.7 . . ?
C23 C28 H28 119.8 . . ?
C27 C28 C23 120.4(13) . . ?
C27 C28 H28 119.8 . . ?
C28 C27 H27 119.1 . . ?
C26 C27 C28 121.8(15) . . ?
C26 C27 H27 119.1 . . ?
C13 C12 H12 120.5 . . ?
C11 C12 H12 120.5 . . ?
C11 C12 C13 119.1(14) . . ?
C31 C32 H32A 109.5 . . ?
C31 C32 H32B 109.5 . . ?
C31 C32 H32C 109.5 . . ?
H32A C32 H32B 109.5 . . ?
H32A C32 H32C 109.5 . . ?
H32B C32 H32C 109.5 . . ?
C14 C13 H13 120.7 . . ?
C12 C13 C14 118.7(15) . . ?
C12 C13 H13 120.7 . . ?
C30 C29 H29A 109.5 . . ?
C30 C29 H29B 109.5 . . ?
C30 C29 H29C 109.5 . . ?
H29A C29 H29B 109.5 . . ?
H29A C29 H29C 109.5 . . ?
H29B C29 H29C 109.5 . . ?
C34 C33 H33A 109.5 . . ?
C34 C33 H33B 109.5 . . ?
C34 C33 H33C 109.5 . . ?
H33A C33 H33B 109.5 . . ?
H33A C33 H33C 109.5 . . ?
H33B C33 H33C 109.5 . . ?
C25 C26 H26 121.1 . . ?
C27 C26 C25 117.8(14) . . ?
C27 C26 H26 121.1 . . ?
C10 C11 H11 118.6 . . ?
C12 C11 C10 122.7(14) . . ?
C12 C11 H11 118.6 . . ?
C35 C36 H36A 109.5 . . ?
C35 C36 H36B 109.5 . . ?
C35 C36 H36C 109.5 . . ?
H36A C36 H36B 109.5 . . ?
H36A C36 H36C 109.5 . . ?
H36B C36 H36C 109.5 . . ?

loop_
_geom_bond_atom_site_label_1
_geom_bond_atom_site_label_2
_geom_bond_distance
_geom_bond_site_symmetry_2
_geom_bond_publ_flag
Br2 C19 1.916(14) . ?
Br1 C5 1.894(14) . ?
V1 O2 1.957(8) . ?
V1 O3 1.648(7) . ?
V1 O1 1.889(9) . ?
V1 O4 1.572(8) . ?
V1 N1 2.128(10) . ?
V2 O7 1.661(8) . ?
V2 O6 1.961(8) . ?
V2 O8 1.562(8) . ?
V2 O5 1.884(9) . ?
V2 N3 2.117(9) . ?
O2 C8 1.331(13) . ?
O6 C22 1.315(14) . ?
O5 C16 1.362(14) . ?
O1 C2 1.349(14) . ?
N1 N2 1.429(12) . ?
N1 C7 1.315(14) . ?
N5 H5A 0.8900 . ?
N5 H5B 0.8900 . ?
N5 C30 1.461(15) . ?
N5 C31 1.479(15) . ?
N6 H6A 0.8900 . ?
N6 H6B 0.8900 . ?
N6 C35 1.479(14) . ?
N6 C34 1.500(15) . ?
N2 C8 1.308(15) . ?
N3 N4 1.431(13) . ?
N3 C21 1.292(14) . ?
N4 C22 1.319(15) . ?
C15 C21 1.446(16) . ?
C15 C16 1.395(16) . ?
C15 C20 1.421(16) . ?
C8 C9 1.500(16) . ?
C22 C23 1.483(17) . ?
C23 C24 1.373(17) . ?
C23 C28 1.412(17) . ?
C21 H21 0.9300 . ?
C16 C17 1.413(17) . ?
C9 C14 1.396(17) . ?
C9 C10 1.389(16) . ?
C20 H20 0.9300 . ?
C20 C19 1.345(16) . ?
C7 H7 0.9300 . ?
C7 C1 1.457(17) . ?
C6 H6 0.9300 . ?
C6 C1 1.428(16) . ?
C6 C5 1.349(17) . ?
C17 H17 0.9300 . ?
C17 C18 1.399(18) . ?
C1 C2 1.411(16) . ?
C2 C3 1.428(17) . ?
C35 H35A 0.9700 . ?
C35 H35B 0.9700 . ?
C35 C36 1.518(17) . ?
C3 H3 0.9300 . ?
C3 C4 1.365(18) . ?
C30 H30A 0.9700 . ?
C30 H30B 0.9700 . ?
C30 C29 1.539(19) . ?
C19 C18 1.398(19) . ?
C31 H31A 0.9700 . ?
C31 H31B 0.9700 . ?
C31 C32 1.467(18) . ?
C5 C4 1.389(19) . ?
C24 H24 0.9300 . ?
C24 C25 1.417(18) . ?
C25 H25 0.9300 . ?
C25 C26 1.386(19) . ?
C18 H18 0.9300 . ?
C14 H14 0.9300 . ?
C14 C13 1.404(18) . ?
C34 H34A 0.9700 . ?
C34 H34B 0.9700 . ?
C34 C33 1.495(19) . ?
C10 H10 0.9300 . ?
C10 C11 1.397(18) . ?
C4 H4 0.9300 . ?
C28 H28 0.9300 . ?
C28 C27 1.407(18) . ?
C27 H27 0.9300 . ?
C27 C26 1.38(2) . ?
C12 H12 0.9300 . ?
C12 C13 1.40(2) . ?
C12 C11 1.36(2) . ?
C32 H32A 0.9600 . ?
C32 H32B 0.9600 . ?
C32 H32C 0.9600 . ?
C13 H13 0.9300 . ?
C29 H29A 0.9600 . ?
C29 H29B 0.9600 . ?
C29 H29C 0.9600 . ?
C33 H33A 0.9600 . ?
C33 H33B 0.9600 . ?
C33 H33C 0.9600 . ?
C26 H26 0.9300 . ?
C11 H11 0.9300 . ?
C36 H36A 0.9600 . ?
C36 H36B 0.9600 . ?
C36 H36C 0.9600 . ?
